data_4072178
loop_
_publ_author_name
'Ba, Fatou'
'Cabon, Nolwenn'
'Robin-Le Guen, Fran\,coise'
'Le Poul, Pascal'
'Le Poul, Nicolas'
'Le Mest, Yves'
'Golhen, St\'ephane'
'Caro, Bertrand'

_publ_section_title
;
 Diferrocenylbispyrylium Salts and Electron-Rich Diferrocenylbispyran from
 Oxidative Coupling of Ferrocenylpyran. Induced Electron Transfer
 C&#x2212;C Bond Making/Breaking Involving a Metallocenyl Radical
 Intermediate
;
_journal_issue 24
_journal_name_full Organometallics
_journal_page_first 6396
_journal_paper_doi 10.1021/om800638q
_journal_volume 27
_journal_year 2008
_chemical_formula_sum 'C56 H42 Fe2 O2'
_chemical_formula_weight 858.60
_chemical_name_systematic
;
 ?
;
_space_group_IT_number 2
_symmetry_cell_setting triclinic
_symmetry_space_group_name_Hall '-P 1'
_symmetry_space_group_name_H-M 'P -1'
_atom_sites_solution_hydrogens geom
_atom_sites_solution_primary direct
_atom_sites_solution_secondary difmap
_audit_creation_method SHELXL-97
_cell_angle_alpha 109.8370(10)
_cell_angle_beta 99.3270(10)
_cell_angle_gamma 90.9180(10)
_cell_formula_units_Z 4
_cell_length_a 12.9686(3)
_cell_length_b 16.0334(3)
_cell_length_c 21.8690(5)
_cell_measurement_reflns_used 17332
_cell_measurement_temperature 293(2)
_cell_measurement_theta_max 26.733
_cell_measurement_theta_min 0.998
_cell_volume 4208.49(16)
_computing_cell_refinement 'HKL Scalepack (Otwinowski & Minor 1997)'
_computing_data_collection 'Collect (Nonius BV, 1997-2000)'
_computing_data_reduction 'HKL Denzo and Scalepack (Otwinowski & Minor 1997)'
_computing_molecular_graphics ORTEP
_computing_structure_refinement 'SHELXL-97 (Sheldrick, 1997)'
_computing_structure_solution SIR-97
_diffrn_ambient_temperature 293(2)
_diffrn_detector_area_resol_mean 9
_diffrn_measured_fraction_theta_full 0.994
_diffrn_measured_fraction_theta_max 0.994
_diffrn_measurement_device '95mm CCD camera on \k-goniostat'
_diffrn_measurement_device_type KappaCCD
_diffrn_measurement_method CCD
_diffrn_radiation_monochromator 'horizonally mounted graphite crystal'
_diffrn_radiation_source 'fine-focus sealed tube'
_diffrn_radiation_type MoK\a
_diffrn_radiation_wavelength 0.71073
_diffrn_reflns_av_R_equivalents 0.0671
_diffrn_reflns_av_sigmaI/netI 0.1056
_diffrn_reflns_limit_h_max 15
_diffrn_reflns_limit_h_min -16
_diffrn_reflns_limit_k_max 20
_diffrn_reflns_limit_k_min -20
_diffrn_reflns_limit_l_max 27
_diffrn_reflns_limit_l_min -27
_diffrn_reflns_number 31133
_diffrn_reflns_theta_full 26.71
_diffrn_reflns_theta_max 26.71
_diffrn_reflns_theta_min 1.35
_exptl_absorpt_coefficient_mu 0.733
_exptl_absorpt_correction_type multi-scan
_exptl_crystal_density_diffrn 1.355
_exptl_crystal_density_method 'not measured'
_exptl_crystal_F_000 1784
_refine_diff_density_max 0.580
_refine_diff_density_min -0.817
_refine_diff_density_rms 0.062
_refine_ls_extinction_method none
_refine_ls_goodness_of_fit_ref 1.019
_refine_ls_hydrogen_treatment mixed
_refine_ls_matrix_type full
_refine_ls_number_parameters 1081
_refine_ls_number_reflns 17721
_refine_ls_number_restraints 0
_refine_ls_restrained_S_all 1.019
_refine_ls_R_factor_all 0.1654
_refine_ls_R_factor_gt 0.0711
_refine_ls_shift/su_max 0.001
_refine_ls_shift/su_mean 0.000
_refine_ls_structure_factor_coef Fsqd
_refine_ls_weighting_details 'calc w=1/[\s^2^(Fo^2^)+(0.1019P)^2^+0.5081P] where P=(Fo^2^+2Fc^2^)/3'
_refine_ls_weighting_scheme calc
_refine_ls_wR_factor_gt 0.1709
_refine_ls_wR_factor_ref 0.2271
_reflns_number_gt 8149
_reflns_number_total 17721
_reflns_threshold_expression >2sigma(I)
_cod_data_source_file om800638q_si_001.cif
_cod_data_source_block 3
_cod_original_sg_symbol_H-M P-1
_cod_database_code 4072178

loop_
_symmetry_equiv_pos_as_xyz
'x, y, z'
'-x, -y, -z'

loop_
_atom_site_label
_atom_site_type_symbol
_atom_site_fract_x
_atom_site_fract_y
_atom_site_fract_z
_atom_site_U_iso_or_equiv
_atom_site_adp_type
_atom_site_occupancy
_atom_site_symmetry_multiplicity
_atom_site_calc_flag
_atom_site_refinement_flags
C1A C -0.3076(4) 0.2534(3) -0.0947(2) 0.0513(11) Uani 1 1 d .
C1B C -0.1472(4) -0.2548(3) -0.3980(2) 0.0498(11) Uani 1 1 d .
C2"A C -0.5706(4) 0.0200(3) -0.1085(3) 0.0623(13) Uani 1 1 d .
C2A C -0.4203(4) 0.2168(3) -0.1114(2) 0.0517(11) Uani 1 1 d .
C2'A C -0.1118(4) 0.3645(3) 0.0570(2) 0.0568(12) Uani 1 1 d .
C2B C -0.0357(4) -0.2132(3) -0.3778(2) 0.0517(11) Uani 1 1 d .
C2"B C 0.1094(4) -0.0159(3) -0.3833(2) 0.0558(12) Uani 1 1 d .
C2'B C -0.3416(4) -0.3440(3) -0.5532(3) 0.0623(13) Uani 1 1 d .
C3A C -0.4902(4) 0.2705(4) -0.1401(2) 0.0637(14) Uani 1 1 d .
C3"A C -0.5514(4) 0.0996(3) -0.1137(3) 0.0653(13) Uani 1 1 d .
H3"A H -0.6076 0.1305 -0.1243 0.078 Uiso 1 1 calc R
C3'A C -0.1512(4) 0.3265(3) -0.0070(2) 0.0564(12) Uani 1 1 d .
H3'A H -0.1071 0.3203 -0.0375 0.068 Uiso 1 1 calc R
C3'B C -0.3017(4) -0.3156(3) -0.4892(2) 0.0567(12) Uani 1 1 d .
H3'B H -0.3464 -0.3131 -0.4595 0.068 Uiso 1 1 calc R
C3"B C 0.0925(4) -0.0956(3) -0.3787(2) 0.0562(12) Uani 1 1 d .
H3"B H 0.1497 -0.1261 -0.3690 0.067 Uiso 1 1 calc R
C3B C 0.0381(4) -0.2595(3) -0.3446(2) 0.0544(12) Uani 1 1 d .
C4A C -0.2624(4) 0.2441(3) -0.1548(2) 0.0544(12) Uani 1 1 d .
C4'A C -0.2615(4) 0.2940(3) -0.0309(2) 0.0507(11) Uani 1 1 d .
C4"A C -0.4457(4) 0.1386(3) -0.1033(2) 0.0555(12) Uani 1 1 d .
C4B C -0.1987(4) -0.2552(3) -0.3430(2) 0.0568(12) Uani 1 1 d .
C4'B C -0.1915(4) -0.2885(3) -0.4634(2) 0.0516(11) Uani 1 1 d .
C4"B C -0.0134(4) -0.1365(3) -0.3885(2) 0.0493(11) Uani 1 1 d .
C5"A C -0.3664(4) 0.0856(3) -0.0840(2) 0.0575(12) Uani 1 1 d .
H5"A H -0.2967 0.1080 -0.0735 0.069 Uiso 1 1 calc R
C5A C -0.6742(4) -0.0261(3) -0.1171(3) 0.0693(14) Uani 1 1 d .
C5'A C -0.3201(4) 0.3098(3) 0.0226(2) 0.0537(11) Uani 1 1 d .
H5'A H -0.3907 0.2900 0.0121 0.064 Uiso 1 1 calc R
C5B C 0.2142(4) 0.0290(3) -0.3749(3) 0.0634(13) Uani 1 1 d .
C5"B C -0.0932(4) -0.0846(3) -0.4094(2) 0.0552(12) Uani 1 1 d .
H5"B H -0.1623 -0.1085 -0.4216 0.066 Uiso 1 1 calc R
C5'B C -0.1306(4) -0.2991(3) -0.5153(2) 0.0589(12) Uani 1 1 d .
H5'B H -0.0590 -0.2829 -0.5035 0.071 Uiso 1 1 calc R
C6"A C -0.3889(4) 0.0057(3) -0.0807(2) 0.0575(12) Uani 1 1 d .
C6'A C -0.2783(4) 0.3509(3) 0.0857(2) 0.0533(11) Uani 1 1 d .
C6A C -0.7643(5) 0.0047(4) -0.1428(4) 0.0889(19) Uani 1 1 d .
H6A H -0.7596 0.0546 -0.1550 0.107 Uiso 1 1 calc R
C6B C 0.3036(5) 0.0030(4) -0.3444(4) 0.093(2) Uani 1 1 d .
H6B H 0.2978 -0.0420 -0.3271 0.112 Uiso 1 1 calc R
C6"B C -0.0721(4) -0.0038(3) -0.4122(2) 0.0528(11) Uani 1 1 d .
C6'B C -0.1728(4) -0.3309(3) -0.5788(3) 0.0615(13) Uani 1 1 d .
C7A C -0.8619(5) -0.0390(4) -0.1503(4) 0.096(2) Uani 1 1 d .
H7A H -0.9221 -0.0185 -0.1681 0.115 Uiso 1 1 calc R
C7B C 0.4025(5) 0.0433(5) -0.3392(4) 0.099(2) Uani 1 1 d .
H7B H 0.4621 0.0242 -0.3195 0.118 Uiso 1 1 calc R
C8A C -0.8694(5) -0.1113(4) -0.1318(4) 0.091(2) Uani 1 1 d .
H8A H -0.9349 -0.1396 -0.1364 0.109 Uiso 1 1 calc R
C8B C 0.4107(5) 0.1108(5) -0.3632(4) 0.096(2) Uani 1 1 d .
H8B H 0.4765 0.1379 -0.3595 0.115 Uiso 1 1 calc R
C9A C -0.7821(5) -0.1427(4) -0.1066(4) 0.093(2) Uani 1 1 d .
H9A H -0.7874 -0.1924 -0.0942 0.111 Uiso 1 1 calc R
C9B C 0.3257(5) 0.1390(4) -0.3921(4) 0.093(2) Uani 1 1 d .
H9B H 0.3328 0.1853 -0.4081 0.112 Uiso 1 1 calc R
C10A C -0.6853(4) -0.1000(4) -0.0994(3) 0.0807(17) Uani 1 1 d .
H10A H -0.6258 -0.1217 -0.0822 0.097 Uiso 1 1 calc R
C10B C 0.2254(5) 0.0980(4) -0.3982(3) 0.0758(16) Uani 1 1 d .
H10B H 0.1665 0.1177 -0.4180 0.091 Uiso 1 1 calc R
C11A C -0.3134(4) -0.0562(3) -0.0671(2) 0.0565(12) Uani 1 1 d .
C11B C -0.1478(4) 0.0576(3) -0.4257(2) 0.0556(12) Uani 1 1 d .
C12A C -0.2085(4) -0.0301(4) -0.0439(3) 0.0765(16) Uani 1 1 d .
H12A H -0.1844 0.0286 -0.0347 0.092 Uiso 1 1 calc R
C12B C -0.2529(5) 0.0298(4) -0.4498(3) 0.0731(15) Uani 1 1 d .
H12B H -0.2753 -0.0291 -0.4584 0.088 Uiso 1 1 calc R
C13A C -0.1389(5) -0.0908(5) -0.0345(3) 0.0919(19) Uani 1 1 d .
H13A H -0.0681 -0.0726 -0.0197 0.110 Uiso 1 1 calc R
C13B C -0.3247(5) 0.0873(4) -0.4614(3) 0.0830(17) Uani 1 1 d .
H13B H -0.3946 0.0667 -0.4780 0.100 Uiso 1 1 calc R
C23B C -0.1156(4) -0.3509(4) -0.6348(3) 0.0692(15) Uani 1 1 d .
C14A C -0.1725(5) -0.1777(4) -0.0465(3) 0.0782(16) Uani 1 1 d .
H14A H -0.1252 -0.2179 -0.0395 0.094 Uiso 1 1 calc R
C14B C -0.2944(5) 0.1738(4) -0.4487(3) 0.0773(16) Uani 1 1 d .
H14B H -0.3430 0.2124 -0.4570 0.093 Uiso 1 1 calc R
C15A C -0.2750(5) -0.2035(4) -0.0687(3) 0.0729(15) Uani 1 1 d .
H15A H -0.2979 -0.2622 -0.0770 0.087 Uiso 1 1 calc R
C15B C -0.1926(6) 0.2035(4) -0.4240(3) 0.0850(19) Uani 1 1 d .
H15B H -0.1719 0.2630 -0.4144 0.102 Uiso 1 1 calc R
C16A C -0.3473(5) -0.1450(3) -0.0795(3) 0.0698(15) Uani 1 1 d .
H16A H -0.4178 -0.1645 -0.0949 0.084 Uiso 1 1 calc R
C16B C -0.1188(5) 0.1463(3) -0.4127(3) 0.0699(14) Uani 1 1 d .
H16B H -0.0492 0.1678 -0.3962 0.084 Uiso 1 1 calc R
C17A C -0.0015(4) 0.3923(3) 0.0865(3) 0.0660(14) Uani 1 1 d .
C17B C -0.4519(4) -0.3678(4) -0.5835(3) 0.0701(15) Uani 1 1 d .
C18A C 0.0649(5) 0.4221(4) 0.0532(3) 0.0794(16) Uani 1 1 d .
H18A H 0.0396 0.4250 0.0117 0.095 Uiso 1 1 calc R
C18B C -0.5217(5) -0.3999(4) -0.5525(3) 0.090(2) Uani 1 1 d .
H18B H -0.4981 -0.4067 -0.5121 0.108 Uiso 1 1 calc R
C19A C 0.1699(6) 0.4477(5) 0.0823(4) 0.097(2) Uani 1 1 d .
H19A H 0.2144 0.4674 0.0599 0.116 Uiso 1 1 calc R
C19B C -0.6278(6) -0.4219(5) -0.5827(5) 0.118(3) Uani 1 1 d .
H19B H -0.6746 -0.4418 -0.5617 0.142 Uiso 1 1 calc R
C20A C 0.2080(5) 0.4442(5) 0.1432(5) 0.109(3) Uani 1 1 d .
H20A H 0.2780 0.4618 0.1620 0.131 Uiso 1 1 calc R
C20B C -0.6620(6) -0.4139(5) -0.6429(5) 0.121(3) Uani 1 1 d .
H20B H -0.7316 -0.4307 -0.6634 0.145 Uiso 1 1 calc R
C21A C 0.1438(5) 0.4149(5) 0.1767(4) 0.098(2) Uani 1 1 d .
H21A H 0.1704 0.4124 0.2181 0.118 Uiso 1 1 calc R
C21B C -0.5965(6) -0.3822(5) -0.6729(4) 0.112(3) Uani 1 1 d .
H21B H -0.6216 -0.3752 -0.7131 0.134 Uiso 1 1 calc R
C22A C 0.0381(5) 0.3888(4) 0.1489(3) 0.0804(16) Uani 1 1 d .
H22A H -0.0055 0.3691 0.1718 0.096 Uiso 1 1 calc R
C22B C -0.4906(5) -0.3594(4) -0.6441(3) 0.0876(19) Uani 1 1 d .
H22B H -0.4458 -0.3385 -0.6657 0.105 Uiso 1 1 calc R
C23A C -0.3341(4) 0.3736(3) 0.1423(2) 0.0552(12) Uani 1 1 d .
C24A C -0.4293(5) 0.3311(4) 0.1377(3) 0.0753(16) Uani 1 1 d .
H24A H -0.4585 0.2857 0.0986 0.090 Uiso 1 1 calc R
C24B C -0.0300(5) -0.3985(4) -0.6370(3) 0.092(2) Uani 1 1 d .
H24B H -0.0031 -0.4153 -0.6012 0.111 Uiso 1 1 calc R
C25A C -0.4821(5) 0.3548(4) 0.1902(3) 0.0865(19) Uani 1 1 d .
H25A H -0.5467 0.3253 0.1860 0.104 Uiso 1 1 calc R
C25B C 0.0183(6) -0.4224(5) -0.6924(4) 0.113(3) Uani 1 1 d .
H25B H 0.0774 -0.4545 -0.6928 0.135 Uiso 1 1 calc R
C26A C -0.4420(5) 0.4202(4) 0.2480(3) 0.0739(15) Uani 1 1 d .
H26A H -0.4783 0.4356 0.2831 0.089 Uiso 1 1 calc R
C26B C -0.0180(6) -0.4004(5) -0.7440(4) 0.102(3) Uani 1 1 d .
H26B H 0.0126 -0.4198 -0.7815 0.122 Uiso 1 1 calc R
C27A C -0.3468(5) 0.4632(4) 0.2535(2) 0.0723(15) Uani 1 1 d .
H27A H -0.3182 0.5079 0.2930 0.087 Uiso 1 1 calc R
C27B C -0.0991(8) -0.3501(7) -0.7422(4) 0.139(3) Uani 1 1 d .
H27B H -0.1229 -0.3323 -0.7780 0.167 Uiso 1 1 calc R
C28A C -0.2923(4) 0.4412(4) 0.2014(2) 0.0643(13) Uani 1 1 d .
H28A H -0.2282 0.4715 0.2057 0.077 Uiso 1 1 calc R
C28B C -0.1485(6) -0.3238(6) -0.6877(3) 0.114(3) Uani 1 1 d .
H28B H -0.2040 -0.2876 -0.6869 0.137 Uiso 1 1 calc R
C29A C -0.4635(5) 0.3629(4) -0.1265(3) 0.0781(17) Uani 1 1 d .
H29A H -0.4031 0.3979 -0.0945 0.094 Uiso 1 1 calc R
C29B C 0.0223(4) -0.3492(3) -0.3489(3) 0.0658(14) Uani 1 1 d .
H29B H -0.0373 -0.3907 -0.3762 0.079 Uiso 1 1 calc R
C30A C -0.5381(8) 0.3965(7) -0.1633(5) 0.121(3) Uani 1 1 d .
H30A H -0.5385 0.4579 -0.1626 0.145 Uiso 1 1 calc R
C30B C 0.1049(5) -0.3688(4) -0.3067(3) 0.0724(15) Uani 1 1 d .
H30B H 0.1126 -0.4258 -0.2998 0.087 Uiso 1 1 calc R
C31A C -0.6109(7) 0.3285(7) -0.2002(4) 0.110(3) Uani 1 1 d .
H31A H -0.6724 0.3337 -0.2310 0.132 Uiso 1 1 calc R
C31B C 0.1738(5) -0.2938(4) -0.2770(3) 0.0779(16) Uani 1 1 d .
H31B H 0.2387 -0.2886 -0.2455 0.093 Uiso 1 1 calc R
C32A C -0.5848(5) 0.2465(6) -0.1873(3) 0.101(2) Uani 1 1 d .
H32A H -0.6224 0.1875 -0.2082 0.121 Uiso 1 1 calc R
C32B C 0.1345(4) -0.2260(4) -0.3004(3) 0.0659(13) Uani 1 1 d .
H32B H 0.1678 -0.1659 -0.2877 0.079 Uiso 1 1 calc R
C33A C -0.6349(5) 0.3207(4) -0.0234(3) 0.0725(15) Uani 1 1 d .
H33A H -0.6000 0.2775 -0.0061 0.087 Uiso 1 1 calc R
C33B C 0.1713(5) -0.3314(5) -0.4679(3) 0.0851(18) Uani 1 1 d .
H33B H 0.1267 -0.3008 -0.4928 0.102 Uiso 1 1 calc R
C34A C -0.6006(5) 0.4073(4) -0.0062(3) 0.0785(16) Uani 1 1 d .
H34A H -0.5369 0.4365 0.0252 0.094 Uiso 1 1 calc R
C34B C 0.1540(6) -0.4186(5) -0.4709(4) 0.103(2) Uani 1 1 d .
H34B H 0.0948 -0.4606 -0.4981 0.123 Uiso 1 1 calc R
C35A C -0.6677(7) 0.4465(5) -0.0392(4) 0.100(2) Uani 1 1 d .
H35A H -0.6599 0.5090 -0.0357 0.120 Uiso 1 1 calc R
C35B C 0.2378(7) -0.4359(5) -0.4279(4) 0.100(2) Uani 1 1 d .
H35B H 0.2469 -0.4920 -0.4197 0.120 Uiso 1 1 calc R
C36A C -0.7481(7) 0.3856(8) -0.0803(4) 0.122(3) Uani 1 1 d .
H36A H -0.8084 0.3968 -0.1090 0.146 Uiso 1 1 calc R
C36B C 0.3045(5) -0.3599(5) -0.3996(4) 0.0889(19) Uani 1 1 d .
H36B H 0.3693 -0.3525 -0.3675 0.107 Uiso 1 1 calc R
C37A C -0.7278(5) 0.3033(5) -0.0686(4) 0.106(2) Uani 1 1 d .
H37A H -0.7710 0.2468 -0.0885 0.127 Uiso 1 1 calc R
C37B C 0.2660(5) -0.2967(4) -0.4250(3) 0.0840(18) Uani 1 1 d .
H37B H 0.2983 -0.2364 -0.4135 0.101 Uiso 1 1 calc R
C38A C -0.2999(4) 0.1762(3) -0.2169(2) 0.0625(13) Uani 1 1 d .
H38A H -0.3528 0.1276 -0.2248 0.075 Uiso 1 1 calc R
C38B C -0.1674(4) -0.1943(4) -0.2772(3) 0.0677(14) Uani 1 1 d .
H38B H -0.1144 -0.1441 -0.2626 0.081 Uiso 1 1 calc R
C39A C -0.2493(5) 0.1903(4) -0.2649(3) 0.0783(17) Uani 1 1 d .
H39A H -0.2601 0.1532 -0.3117 0.094 Uiso 1 1 calc R
C39B C -0.2292(5) -0.2189(5) -0.2368(3) 0.092(2) Uani 1 1 d .
H39B H -0.2252 -0.1886 -0.1892 0.110 Uiso 1 1 calc R
C40A C -0.1774(5) 0.2659(4) -0.2331(3) 0.0850(18) Uani 1 1 d .
H40A H -0.1302 0.2907 -0.2544 0.102 Uiso 1 1 calc R
C40B C -0.2961(5) -0.2942(5) -0.2764(3) 0.0897(19) Uani 1 1 d .
H40B H -0.3464 -0.3253 -0.2611 0.108 Uiso 1 1 calc R
C41A C -0.1863(5) 0.3001(4) -0.1657(3) 0.0737(16) Uani 1 1 d .
H41A H -0.1463 0.3527 -0.1321 0.088 Uiso 1 1 calc R
C41B C -0.2773(5) -0.3183(4) -0.3419(3) 0.0745(16) Uani 1 1 d .
H41B H -0.3129 -0.3683 -0.3800 0.089 Uiso 1 1 calc R
C42A C -0.0703(4) 0.1258(4) -0.1205(3) 0.0763(15) Uani 1 1 d .
H42A H -0.0865 0.1384 -0.0761 0.092 Uiso 1 1 calc R
C42B C -0.3924(5) -0.1306(4) -0.3733(3) 0.0778(16) Uani 1 1 d .
H23B H -0.3715 -0.1350 -0.4153 0.093 Uiso 1 1 calc R
C43A C -0.1162(4) 0.0548(4) -0.1779(3) 0.0735(15) Uani 1 1 d .
H43A H -0.1701 0.0097 -0.1803 0.088 Uiso 1 1 calc R
C43B C -0.3505(5) -0.0671(4) -0.3110(3) 0.0841(17) Uani 1 1 d .
H43B H -0.2965 -0.0190 -0.3021 0.101 Uiso 1 1 calc R
C44A C -0.0719(5) 0.0600(4) -0.2308(3) 0.0845(18) Uani 1 1 d .
H44A H -0.0884 0.0192 -0.2767 0.101 Uiso 1 1 calc R
C44B C -0.4018(6) -0.0838(5) -0.2649(3) 0.102(2) Uani 1 1 d .
H44B H -0.3895 -0.0496 -0.2174 0.122 Uiso 1 1 calc R
C45A C 0.0012(5) 0.1339(5) -0.2058(4) 0.100(2) Uani 1 1 d .
H45A H 0.0442 0.1542 -0.2317 0.120 Uiso 1 1 calc R
C45B C -0.4747(5) -0.1593(5) -0.2976(4) 0.102(2) Uani 1 1 d .
H45B H -0.5217 -0.1859 -0.2773 0.122 Uiso 1 1 calc R
C46A C 0.0023(5) 0.1746(5) -0.1381(4) 0.095(2) Uani 1 1 d .
H46A H 0.0464 0.2276 -0.1083 0.114 Uiso 1 1 calc R
C46B C -0.4673(5) -0.1874(4) -0.3645(4) 0.0894(19) Uani 1 1 d .
H46B H -0.5079 -0.2383 -0.3994 0.107 Uiso 1 1 calc R
O1A O -0.4912(3) -0.0297(2) -0.0934(2) 0.0696(10) Uani 1 1 d .
O1B O 0.0302(3) 0.0341(2) -0.39686(18) 0.0659(9) Uani 1 1 d .
O2A O -0.1736(3) 0.3804(2) 0.10545(15) 0.0620(9) Uani 1 1 d .
O2B O -0.2801(3) -0.3520(2) -0.60040(16) 0.0666(9) Uani 1 1 d .
Fe1A Fe -0.60913(7) 0.34485(6) -0.10459(4) 0.0758(3) Uani 1 1 d .
Fe1B Fe 0.16002(6) -0.33345(5) -0.37748(4) 0.0608(2) Uani 1 1 d .
Fe2A Fe -0.14288(6) 0.17281(5) -0.19025(4) 0.0627(2) Uani 1 1 d .
Fe2B Fe -0.32575(6) -0.19114(5) -0.30938(4) 0.0663(2) Uani 1 1 d .

loop_
_atom_site_aniso_label
_atom_site_aniso_U_11
_atom_site_aniso_U_22
_atom_site_aniso_U_33
_atom_site_aniso_U_23
_atom_site_aniso_U_13
_atom_site_aniso_U_12
C1A 0.062(3) 0.041(2) 0.049(3) 0.015(2) 0.009(2) 0.006(2)
C1B 0.052(3) 0.046(2) 0.054(3) 0.018(2) 0.013(2) 0.006(2)
C2"A 0.047(3) 0.057(3) 0.073(3) 0.010(3) 0.011(3) 0.005(2)
C2A 0.055(3) 0.050(3) 0.044(2) 0.009(2) 0.006(2) 0.006(2)
C2'A 0.057(3) 0.050(3) 0.060(3) 0.010(2) 0.018(3) 0.007(2)
C2B 0.055(3) 0.046(3) 0.052(3) 0.014(2) 0.010(2) 0.010(2)
C2"B 0.051(3) 0.053(3) 0.060(3) 0.016(2) 0.009(2) 0.001(2)
C2'B 0.053(3) 0.055(3) 0.069(3) 0.005(3) 0.017(3) 0.002(2)
C3A 0.072(4) 0.074(4) 0.048(3) 0.022(3) 0.015(3) 0.027(3)
C3"A 0.055(3) 0.054(3) 0.075(4) 0.010(3) 0.006(3) 0.006(2)
C3'A 0.059(3) 0.051(3) 0.058(3) 0.014(2) 0.018(3) 0.009(2)
C3'B 0.050(3) 0.055(3) 0.060(3) 0.010(2) 0.016(2) -0.001(2)
C3"B 0.048(3) 0.057(3) 0.062(3) 0.020(2) 0.009(2) 0.004(2)
C3B 0.058(3) 0.057(3) 0.052(3) 0.022(2) 0.012(2) 0.005(2)
C4A 0.064(3) 0.049(3) 0.051(3) 0.019(2) 0.010(2) 0.005(2)
C4'A 0.057(3) 0.041(2) 0.051(3) 0.011(2) 0.011(2) 0.008(2)
C4"A 0.057(3) 0.046(3) 0.055(3) 0.008(2) 0.009(2) 0.006(2)
C4B 0.061(3) 0.055(3) 0.058(3) 0.021(2) 0.017(3) 0.010(2)
C4'B 0.050(3) 0.043(2) 0.056(3) 0.009(2) 0.011(2) 0.001(2)
C4"B 0.049(3) 0.051(3) 0.045(2) 0.014(2) 0.007(2) 0.001(2)
C5"A 0.054(3) 0.053(3) 0.062(3) 0.016(2) 0.010(2) 0.005(2)
C5A 0.050(3) 0.059(3) 0.087(4) 0.012(3) 0.010(3) 0.007(3)
C5'A 0.053(3) 0.049(3) 0.053(3) 0.010(2) 0.012(2) 0.003(2)
C5B 0.059(3) 0.052(3) 0.074(3) 0.013(3) 0.017(3) -0.002(2)
C5"B 0.053(3) 0.055(3) 0.057(3) 0.017(2) 0.011(2) 0.003(2)
C5'B 0.049(3) 0.063(3) 0.055(3) 0.009(2) 0.011(2) 0.004(2)
C6"A 0.054(3) 0.054(3) 0.062(3) 0.015(2) 0.014(2) 0.005(2)
C6'A 0.059(3) 0.049(3) 0.052(3) 0.015(2) 0.013(2) 0.008(2)
C6A 0.065(4) 0.074(4) 0.127(6) 0.036(4) 0.013(4) 0.001(3)
C6B 0.061(4) 0.074(4) 0.144(6) 0.041(4) 0.010(4) 0.001(3)
C6"B 0.048(3) 0.056(3) 0.057(3) 0.023(2) 0.010(2) 0.004(2)
C6'B 0.045(3) 0.072(3) 0.058(3) 0.009(3) 0.010(2) 0.002(2)
C7A 0.057(4) 0.081(4) 0.135(6) 0.024(4) 0.001(4) 0.006(3)
C7B 0.056(4) 0.085(5) 0.142(7) 0.028(4) 0.007(4) 0.008(3)
C8A 0.059(4) 0.078(4) 0.121(6) 0.015(4) 0.019(4) -0.012(3)
C8B 0.059(4) 0.085(5) 0.128(6) 0.017(4) 0.019(4) -0.012(3)
C9A 0.072(4) 0.067(4) 0.142(6) 0.035(4) 0.027(4) 0.005(3)
C9B 0.077(5) 0.081(4) 0.123(6) 0.035(4) 0.023(4) -0.011(4)
C10A 0.055(3) 0.068(4) 0.121(5) 0.033(4) 0.022(3) 0.007(3)
C10B 0.065(4) 0.071(4) 0.088(4) 0.024(3) 0.013(3) -0.008(3)
C11A 0.059(3) 0.053(3) 0.059(3) 0.018(2) 0.016(3) 0.009(2)
C11B 0.055(3) 0.063(3) 0.052(3) 0.023(2) 0.010(2) 0.008(2)
C12A 0.063(4) 0.061(3) 0.100(5) 0.027(3) 0.001(3) 0.005(3)
C12B 0.070(4) 0.066(3) 0.088(4) 0.034(3) 0.010(3) 0.014(3)
C13A 0.067(4) 0.088(5) 0.109(5) 0.030(4) -0.009(4) 0.010(3)
C13B 0.065(4) 0.089(5) 0.091(4) 0.032(4) -0.001(3) 0.018(3)
C23B 0.056(3) 0.084(4) 0.051(3) 0.004(3) 0.007(3) -0.009(3)
C14A 0.090(5) 0.063(4) 0.090(4) 0.036(3) 0.015(4) 0.022(3)
C14B 0.081(4) 0.073(4) 0.083(4) 0.036(3) 0.009(3) 0.022(3)
C15A 0.088(4) 0.066(3) 0.080(4) 0.038(3) 0.028(3) 0.012(3)
C15B 0.101(5) 0.068(4) 0.105(5) 0.048(4) 0.032(4) 0.018(4)
C16A 0.073(4) 0.054(3) 0.089(4) 0.025(3) 0.031(3) 0.005(3)
C16B 0.070(4) 0.060(3) 0.086(4) 0.033(3) 0.012(3) 0.007(3)
C17A 0.063(3) 0.054(3) 0.068(3) 0.003(3) 0.010(3) 0.009(3)
C17B 0.051(3) 0.066(3) 0.071(4) -0.005(3) 0.011(3) 0.004(3)
C18A 0.066(4) 0.078(4) 0.083(4) 0.011(3) 0.018(3) 0.000(3)
C18B 0.062(4) 0.083(4) 0.102(5) 0.000(4) 0.025(4) -0.015(3)
C19A 0.070(4) 0.099(5) 0.100(5) 0.002(4) 0.026(4) -0.005(4)
C19B 0.063(5) 0.096(5) 0.156(8) -0.015(6) 0.039(5) -0.013(4)
C20A 0.045(4) 0.104(5) 0.133(7) -0.014(5) 0.011(4) 0.008(4)
C20B 0.056(4) 0.112(6) 0.140(8) -0.023(6) 0.007(5) -0.005(4)
C21A 0.069(4) 0.096(5) 0.098(5) 0.003(4) -0.012(4) 0.031(4)
C21B 0.075(5) 0.121(6) 0.100(5) -0.003(5) -0.002(4) 0.024(4)
C22A 0.075(4) 0.080(4) 0.074(4) 0.014(3) 0.006(3) 0.015(3)
C22B 0.050(3) 0.101(5) 0.084(4) 0.000(4) 0.002(3) 0.008(3)
C23A 0.065(3) 0.056(3) 0.046(3) 0.019(2) 0.014(2) 0.012(2)
C24A 0.080(4) 0.078(4) 0.062(3) 0.012(3) 0.024(3) -0.012(3)
C24B 0.069(4) 0.104(5) 0.091(5) 0.013(4) 0.028(4) 0.009(4)
C25A 0.088(5) 0.090(4) 0.076(4) 0.014(4) 0.035(4) -0.018(4)
C25B 0.075(5) 0.126(6) 0.114(6) 0.003(5) 0.040(5) 0.000(4)
C26A 0.078(4) 0.086(4) 0.059(3) 0.022(3) 0.022(3) 0.012(3)
C26B 0.086(5) 0.112(6) 0.083(5) -0.007(4) 0.039(4) -0.024(4)
C27A 0.079(4) 0.084(4) 0.044(3) 0.010(3) 0.008(3) 0.020(3)
C27B 0.127(8) 0.196(10) 0.071(5) 0.013(6) 0.025(5) -0.005(7)
C28A 0.059(3) 0.074(3) 0.053(3) 0.015(3) 0.008(3) 0.012(3)
C28B 0.088(5) 0.178(8) 0.062(4) 0.021(5) 0.014(4) 0.018(5)
C29A 0.090(4) 0.086(4) 0.089(4) 0.056(4) 0.041(4) 0.046(3)
C29B 0.065(3) 0.060(3) 0.080(4) 0.031(3) 0.019(3) 0.006(3)
C30A 0.132(8) 0.164(9) 0.112(7) 0.089(7) 0.049(6) 0.078(7)
C30B 0.071(4) 0.075(4) 0.082(4) 0.044(3) 0.009(3) 0.014(3)
C31A 0.096(6) 0.192(9) 0.068(4) 0.071(5) 0.024(4) 0.084(6)
C31B 0.078(4) 0.085(4) 0.076(4) 0.040(3) 0.005(3) 0.015(3)
C32A 0.084(5) 0.139(6) 0.060(4) 0.013(4) 0.001(3) 0.040(4)
C32B 0.069(4) 0.063(3) 0.064(3) 0.025(3) 0.001(3) 0.007(3)
C33A 0.072(4) 0.075(4) 0.081(4) 0.034(3) 0.026(3) 0.009(3)
C33B 0.072(4) 0.109(5) 0.087(4) 0.047(4) 0.023(4) 0.016(4)
C34A 0.082(4) 0.072(4) 0.081(4) 0.017(3) 0.032(3) 0.009(3)
C34B 0.097(5) 0.100(5) 0.092(5) -0.003(4) 0.043(4) -0.022(4)
C35A 0.126(7) 0.096(5) 0.102(6) 0.048(5) 0.057(5) 0.047(5)
C35B 0.114(6) 0.084(5) 0.124(6) 0.050(5) 0.053(5) 0.044(5)
C36A 0.094(6) 0.212(10) 0.068(4) 0.052(6) 0.025(4) 0.099(7)
C36B 0.065(4) 0.105(5) 0.107(5) 0.049(4) 0.016(4) 0.014(4)
C37A 0.055(4) 0.116(6) 0.113(6) -0.005(5) 0.022(4) -0.003(4)
C37B 0.055(4) 0.094(4) 0.118(5) 0.056(4) 0.016(4) 0.010(3)
C38A 0.074(4) 0.061(3) 0.049(3) 0.013(2) 0.012(3) 0.005(3)
C38B 0.069(4) 0.075(4) 0.057(3) 0.018(3) 0.014(3) 0.012(3)
C39A 0.098(5) 0.086(4) 0.053(3) 0.022(3) 0.024(3) 0.010(4)
C39B 0.095(5) 0.129(6) 0.068(4) 0.045(4) 0.038(4) 0.032(4)
C40A 0.103(5) 0.085(4) 0.078(4) 0.035(4) 0.032(4) 0.000(4)
C40B 0.094(5) 0.100(5) 0.096(5) 0.051(4) 0.038(4) 0.004(4)
C41A 0.092(4) 0.065(3) 0.067(3) 0.024(3) 0.023(3) -0.007(3)
C41B 0.075(4) 0.069(3) 0.087(4) 0.031(3) 0.026(3) 0.000(3)
C42A 0.059(4) 0.080(4) 0.078(4) 0.017(3) -0.001(3) 0.009(3)
C42B 0.067(4) 0.079(4) 0.079(4) 0.017(3) 0.010(3) 0.017(3)
C43A 0.060(3) 0.071(4) 0.080(4) 0.017(3) 0.008(3) 0.008(3)
C43B 0.066(4) 0.077(4) 0.090(5) 0.009(3) 0.002(3) 0.015(3)
C44A 0.087(5) 0.087(4) 0.071(4) 0.011(3) 0.023(3) 0.015(4)
C44B 0.086(5) 0.130(6) 0.078(4) 0.014(4) 0.024(4) 0.048(5)
C45A 0.080(5) 0.115(6) 0.121(6) 0.047(5) 0.050(4) 0.018(4)
C45B 0.071(4) 0.126(6) 0.125(6) 0.049(5) 0.052(5) 0.019(4)
C46A 0.060(4) 0.092(5) 0.112(6) 0.011(4) 0.009(4) -0.001(3)
C46B 0.052(4) 0.093(5) 0.111(5) 0.018(4) 0.018(4) -0.003(3)
O1A 0.050(2) 0.056(2) 0.102(3) 0.028(2) 0.012(2) 0.0045(17)
O1B 0.058(2) 0.056(2) 0.089(3) 0.0310(19) 0.0130(19) 0.0040(17)
O2A 0.057(2) 0.071(2) 0.0488(19) 0.0100(16) 0.0080(16) 0.0016(17)
O2B 0.045(2) 0.086(2) 0.054(2) 0.0053(18) 0.0090(16) 0.0022(17)
Fe1A 0.0821(6) 0.0929(6) 0.0672(5) 0.0391(5) 0.0269(5) 0.0413(5)
Fe1B 0.0552(5) 0.0607(4) 0.0706(5) 0.0277(4) 0.0113(4) 0.0076(3)
Fe2A 0.0606(5) 0.0671(5) 0.0590(5) 0.0175(4) 0.0167(4) 0.0026(4)
Fe2B 0.0596(5) 0.0766(5) 0.0630(5) 0.0199(4) 0.0206(4) 0.0087(4)

loop_
_atom_type_symbol
_atom_type_description
_atom_type_scat_dispersion_real
_atom_type_scat_dispersion_imag
_atom_type_scat_source
C C 0.0033 0.0016 'International Tables Vol C Tables 4.2.6.8 and 6.1.1.4'
H H 0.0000 0.0000 'International Tables Vol C Tables 4.2.6.8 and 6.1.1.4'
O O 0.0106 0.0060 'International Tables Vol C Tables 4.2.6.8 and 6.1.1.4'
Fe Fe 0.3463 0.8444 'International Tables Vol C Tables 4.2.6.8 and 6.1.1.4'

loop_
_geom_angle_atom_site_label_1
_geom_angle_atom_site_label_2
_geom_angle_atom_site_label_3
_geom_angle
C4'A C1A C4A 127.7(4)
C4'A C1A C2A 120.0(4)
C4A C1A C2A 112.1(4)
C4'B C1B C4B 125.4(4)
C4'B C1B C2B 119.8(4)
C4B C1B C2B 114.8(4)
C3"A C2"A O1A 122.2(5)
C3"A C2"A C5A 126.9(5)
O1A C2"A C5A 110.9(4)
C4"A C2A C3A 127.8(5)
C4"A C2A C1A 119.8(4)
C3A C2A C1A 112.2(4)
C3'A C2'A O2A 122.3(5)
C3'A C2'A C17A 126.7(4)
O2A C2'A C17A 110.9(4)
C4"B C2B C3B 126.2(4)
C4"B C2B C1B 119.1(4)
C3B C2B C1B 114.6(4)
C3"B C2"B O1B 123.1(4)
C3"B C2"B C5B 124.9(5)
O1B C2"B C5B 112.0(4)
C3'B C2'B O2B 122.0(5)
C3'B C2'B C17B 126.8(5)
O2B C2'B C17B 111.1(5)
C32A C3A C29A 107.0(5)
C32A C3A C2A 131.3(6)
C29A C3A C2A 121.4(5)
C32A C3A Fe1A 68.7(3)
C29A C3A Fe1A 69.9(3)
C2A C3A Fe1A 130.4(3)
C2"A C3"A C4"A 121.8(5)
C2'A C3'A C4'A 122.3(4)
C2'B C3'B C4'B 123.0(4)
C2"B C3"B C4"B 121.9(4)
C29B C3B C32B 105.7(4)
C29B C3B C2B 124.9(5)
C32B C3B C2B 129.3(4)
C29B C3B Fe1B 68.1(3)
C32B C3B Fe1B 68.6(3)
C2B C3B Fe1B 129.8(3)
C41A C4A C38A 106.8(4)
C41A C4A C1A 130.3(5)
C38A C4A C1A 122.6(4)
C41A C4A Fe2A 69.6(3)
C38A C4A Fe2A 69.3(3)
C1A C4A Fe2A 130.4(3)
C1A C4'A C5'A 121.6(4)
C1A C4'A C3'A 126.2(4)
C5'A C4'A C3'A 112.2(4)
C2A C4"A C5"A 121.8(5)
C2A C4"A C3"A 124.9(5)
C5"A C4"A C3"A 113.3(4)
C38B C4B C41B 107.8(4)
C38B C4B C1B 123.2(5)
C41B C4B C1B 128.8(5)
C38B C4B Fe2B 70.1(3)
C41B C4B Fe2B 69.8(3)
C1B C4B Fe2B 130.7(3)
C1B C4'B C3'B 125.5(4)
C1B C4'B C5'B 122.0(4)
C3'B C4'B C5'B 112.4(4)
C2B C4"B C5"B 123.4(4)
C2B C4"B C3"B 124.4(4)
C5"B C4"B C3"B 112.2(4)
C6"A C5"A C4"A 122.8(5)
C10A C5A C6A 117.6(5)
C10A C5A C2"A 121.8(5)
C6A C5A C2"A 120.5(5)
C6'A C5'A C4'A 123.5(5)
C10B C5B C6B 117.8(5)
C10B C5B C2"B 120.5(5)
C6B C5B C2"B 121.6(5)
C6"B C5"B C4"B 123.3(5)
C6'B C5'B C4'B 122.6(5)
C5"A C6"A O1A 121.3(5)
C5"A C6"A C11A 126.8(5)
O1A C6"A C11A 111.9(4)
C5'A C6'A O2A 121.8(4)
C5'A C6'A C23A 126.5(5)
O2A C6'A C23A 111.7(4)
C5A C6A C7A 120.1(6)
C5B C6B C7B 121.2(6)
C5"B C6"B O1B 121.0(4)
C5"B C6"B C11B 127.3(4)
O1B C6"B C11B 111.5(4)
C5'B C6'B O2B 122.2(4)
C5'B C6'B C23B 126.2(5)
O2B C6'B C23B 111.6(4)
C8A C7A C6A 120.3(6)
C8B C7B C6B 119.3(7)
C9A C8A C7A 120.5(6)
C9B C8B C7B 121.3(6)
C8A C9A C10A 119.4(6)
C8B C9B C10B 119.8(6)
C5A C10A C9A 122.1(6)
C5B C10B C9B 120.5(6)
C12A C11A C16A 118.4(5)
C12A C11A C6"A 121.6(4)
C16A C11A C6"A 120.0(5)
C16B C11B C12B 116.9(5)
C16B C11B C6"B 122.0(5)
C12B C11B C6"B 121.1(5)
C11A C12A C13A 120.2(5)
C13B C12B C11B 121.6(6)
C14A C13A C12A 121.2(6)
C14B C13B C12B 120.4(6)
C24B C23B C28B 117.1(6)
C24B C23B C6'B 121.4(6)
C28B C23B C6'B 121.5(6)
C15A C14A C13A 118.9(6)
C15B C14B C13B 119.5(6)
C14A C15A C16A 121.8(5)
C14B C15B C16B 120.9(6)
C15A C16A C11A 119.5(5)
C11B C16B C15B 120.7(6)
C18A C17A C22A 119.2(6)
C18A C17A C2'A 120.8(5)
C22A C17A C2'A 120.0(5)
C22B C17B C18B 118.1(6)
C22B C17B C2'B 120.8(5)
C18B C17B C2'B 121.1(6)
C17A C18A C19A 119.6(7)
C17B C18B C19B 119.8(8)
C20A C19A C18A 120.9(7)
C20B C19B C18B 120.1(8)
C19A C20A C21A 120.3(7)
C21B C20B C19B 120.8(8)
C20A C21A C22A 120.3(7)
C20B C21B C22B 120.5(8)
C17A C22A C21A 119.8(6)
C17B C22B C21B 120.7(7)
C24A C23A C28A 118.4(4)
C24A C23A C6'A 121.3(5)
C28A C23A C6'A 120.3(5)
C23A C24A C25A 120.7(5)
C23B C24B C25B 120.6(7)
C26A C25A C24A 121.4(6)
C26B C25B C24B 121.2(8)
C25A C26A C27A 118.7(5)
C25B C26B C27B 119.6(7)
C26A C27A C28A 121.2(5)
C26B C27B C28B 120.9(9)
C27A C28A C23A 119.6(5)
C23B C28B C27B 120.3(8)
C30A C29A C3A 110.1(7)
C30A C29A Fe1A 70.5(4)
C3A C29A Fe1A 69.4(3)
C30B C29B C3B 109.2(5)
C30B C29B Fe1B 70.4(3)
C3B C29B Fe1B 71.3(3)
C31A C30A C29A 107.5(8)
C31A C30A Fe1A 68.5(5)
C29A C30A Fe1A 70.2(4)
C31B C30B C29B 108.2(5)
C31B C30B Fe1B 70.4(3)
C29B C30B Fe1B 69.1(3)
C30A C31A C32A 110.6(7)
C30A C31A Fe1A 72.5(5)
C32A C31A Fe1A 69.3(3)
C30B C31B C32B 108.1(5)
C30B C31B Fe1B 70.1(3)
C32B C31B Fe1B 69.3(3)
C3A C32A C31A 104.8(7)
C3A C32A Fe1A 70.5(3)
C31A C32A Fe1A 68.1(4)
C31B C32B C3B 108.7(5)
C31B C32B Fe1B 70.0(3)
C3B C32B Fe1B 70.9(3)
C34A C33A C37A 109.2(6)
C34A C33A Fe1A 70.7(3)
C37A C33A Fe1A 70.7(4)
C34B C33B C37B 107.4(6)
C34B C33B Fe1B 70.1(4)
C37B C33B Fe1B 70.8(4)
C35A C34A C33A 109.1(7)
C35A C34A Fe1A 70.6(4)
C33A C34A Fe1A 70.1(3)
C33B C34B C35B 107.5(7)
C33B C34B Fe1B 69.6(4)
C35B C34B Fe1B 69.8(4)
C34A C35A C36A 110.3(7)
C34A C35A Fe1A 70.8(4)
C36A C35A Fe1A 69.7(4)
C36B C35B C34B 107.9(6)
C36B C35B Fe1B 70.0(4)
C34B C35B Fe1B 69.4(4)
C35A C36A C37A 105.3(6)
C35A C36A Fe1A 70.1(4)
C37A C36A Fe1A 69.8(4)
C37B C36B C35B 108.4(6)
C37B C36B Fe1B 70.8(4)
C35B C36B Fe1B 70.3(4)
C33A C37A C36A 106.0(7)
C33A C37A Fe1A 69.3(3)
C36A C37A Fe1A 68.3(4)
C36B C37B C33B 108.7(6)
C36B C37B Fe1B 69.6(3)
C33B C37B Fe1B 69.0(3)
C39A C38A C4A 109.1(5)
C39A C38A Fe2A 71.0(3)
C4A C38A Fe2A 69.7(3)
C4B C38B C39B 107.3(5)
C4B C38B Fe2B 69.5(3)
C39B C38B Fe2B 68.5(4)
C38A C39A C40A 107.7(5)
C38A C39A Fe2A 69.0(3)
C40A C39A Fe2A 68.9(4)
C40B C39B C38B 108.7(5)
C40B C39B Fe2B 69.8(4)
C38B C39B Fe2B 70.9(3)
C41A C40A C39A 108.3(5)
C41A C40A Fe2A 69.9(3)
C39A C40A Fe2A 70.7(3)
C39B C40B C41B 108.4(5)
C39B C40B Fe2B 69.8(4)
C41B C40B Fe2B 70.9(3)
C40A C41A C4A 108.0(5)
C40A C41A Fe2A 69.5(3)
C4A C41A Fe2A 69.5(3)
C40B C41B C4B 107.8(5)
C40B C41B Fe2B 68.7(3)
C4B C41B Fe2B 69.5(3)
C46A C42A C43A 107.9(6)
C46A C42A Fe2A 70.0(4)
C43A C42A Fe2A 69.5(3)
C46B C42B C43B 108.2(6)
C46B C42B Fe2B 69.6(4)
C43B C42B Fe2B 69.1(4)
C44A C43A C42A 108.3(5)
C44A C43A Fe2A 70.1(3)
C42A C43A Fe2A 69.8(3)
C44B C43B C42B 107.5(6)
C44B C43B Fe2B 69.9(4)
C42B C43B Fe2B 70.5(4)
C43A C44A C45A 107.1(6)
C43A C44A Fe2A 69.6(3)
C45A C44A Fe2A 69.4(4)
C43B C44B C45B 108.9(6)
C43B C44B Fe2B 70.1(3)
C45B C44B Fe2B 70.0(4)
C46A C45A C44A 109.2(6)
C46A C45A Fe2A 70.2(4)
C44A C45A Fe2A 70.2(4)
C46B C45B C44B 106.8(6)
C46B C45B Fe2B 70.0(3)
C44B C45B Fe2B 69.1(4)
C42A C46A C45A 107.5(6)
C42A C46A Fe2A 69.8(4)
C45A C46A Fe2A 69.5(4)
C45B C46B C42B 108.7(6)
C45B C46B Fe2B 70.0(4)
C42B C46B Fe2B 70.3(4)
C2"A O1A C6"A 118.4(4)
C2"B O1B C6"B 117.9(3)
C6'A O2A C2'A 117.8(4)
C2'B O2B C6'B 117.6(4)
C31A Fe1A C36A 109.3(3)
C31A Fe1A C33A 160.5(4)
C36A Fe1A C33A 68.2(3)
C31A Fe1A C35A 125.6(3)
C36A Fe1A C35A 40.1(3)
C33A Fe1A C35A 65.9(2)
C31A Fe1A C34A 159.3(3)
C36A Fe1A C34A 67.1(3)
C33A Fe1A C34A 39.2(2)
C35A Fe1A C34A 38.6(3)
C31A Fe1A C32A 42.6(3)
C36A Fe1A C32A 127.2(4)
C33A Fe1A C32A 122.3(3)
C35A Fe1A C32A 164.4(3)
C34A Fe1A C32A 155.7(3)
C31A Fe1A C37A 125.2(4)
C36A Fe1A C37A 41.8(3)
C33A Fe1A C37A 40.0(3)
C35A Fe1A C37A 67.4(3)
C34A Fe1A C37A 66.8(3)
C32A Fe1A C37A 109.4(3)
C31A Fe1A C3A 68.6(2)
C36A Fe1A C3A 164.5(4)
C33A Fe1A C3A 108.3(2)
C35A Fe1A C3A 153.7(3)
C34A Fe1A C3A 120.4(2)
C32A Fe1A C3A 40.7(2)
C37A Fe1A C3A 125.9(3)
C31A Fe1A C29A 65.9(3)
C36A Fe1A C29A 153.7(4)
C33A Fe1A C29A 125.0(2)
C35A Fe1A C29A 119.7(3)
C34A Fe1A C29A 107.6(3)
C32A Fe1A C29A 68.3(3)
C37A Fe1A C29A 162.1(3)
C3A Fe1A C29A 40.8(2)
C31A Fe1A C30A 39.0(3)
C36A Fe1A C30A 120.4(3)
C33A Fe1A C30A 159.5(4)
C35A Fe1A C30A 107.6(3)
C34A Fe1A C30A 123.6(4)
C32A Fe1A C30A 69.3(4)
C37A Fe1A C30A 158.0(4)
C3A Fe1A C30A 68.4(3)
C29A Fe1A C30A 39.4(3)
C33B Fe1B C34B 40.2(3)
C33B Fe1B C29B 123.7(3)
C34B Fe1B C29B 108.5(3)
C33B Fe1B C36B 67.7(3)
C34B Fe1B C36B 67.7(3)
C29B Fe1B C36B 158.9(2)
C33B Fe1B C35B 67.9(3)
C34B Fe1B C35B 40.8(3)
C29B Fe1B C35B 123.8(3)
C36B Fe1B C35B 39.7(3)
C33B Fe1B C32B 124.7(2)
C34B Fe1B C32B 160.7(3)
C29B Fe1B C32B 67.8(2)
C36B Fe1B C32B 122.7(3)
C35B Fe1B C32B 157.2(3)
C33B Fe1B C37B 40.2(2)
C34B Fe1B C37B 67.1(3)
C29B Fe1B C37B 160.0(2)
C36B Fe1B C37B 39.6(2)
C35B Fe1B C37B 66.5(3)
C32B Fe1B C37B 109.5(3)
C33B Fe1B C30B 159.0(3)
C34B Fe1B C30B 122.9(3)
C29B Fe1B C30B 40.5(2)
C36B Fe1B C30B 122.6(2)
C35B Fe1B C30B 107.4(3)
C32B Fe1B C30B 67.6(2)
C37B Fe1B C30B 158.5(3)
C33B Fe1B C31B 160.6(3)
C34B Fe1B C31B 157.3(3)
C29B Fe1B C31B 67.5(2)
C36B Fe1B C31B 107.5(3)
C35B Fe1B C31B 121.3(3)
C32B Fe1B C31B 40.7(2)
C37B Fe1B C31B 124.3(3)
C30B Fe1B C31B 39.5(2)
C33B Fe1B C3B 108.9(2)
C34B Fe1B C3B 124.3(3)
C29B Fe1B C3B 40.58(18)
C36B Fe1B C3B 158.8(3)
C35B Fe1B C3B 160.5(3)
C32B Fe1B C3B 40.5(2)
C37B Fe1B C3B 124.4(2)
C30B Fe1B C3B 68.2(2)
C31B Fe1B C3B 68.3(2)
C45A Fe2A C43A 67.5(3)
C45A Fe2A C42A 67.6(3)
C43A Fe2A C42A 40.7(2)
C45A Fe2A C46A 40.4(3)
C43A Fe2A C46A 68.0(3)
C42A Fe2A C46A 40.2(2)
C45A Fe2A C38A 154.6(3)
C43A Fe2A C38A 108.2(2)
C42A Fe2A C38A 126.6(2)
C46A Fe2A C38A 163.5(2)
C45A Fe2A C44A 40.3(3)
C43A Fe2A C44A 40.3(2)
C42A Fe2A C44A 68.2(2)
C46A Fe2A C44A 68.2(3)
C38A Fe2A C44A 120.0(2)
C45A Fe2A C40A 107.9(3)
C43A Fe2A C40A 161.8(2)
C42A Fe2A C40A 155.7(3)
C46A Fe2A C40A 120.8(3)
C38A Fe2A C40A 68.0(2)
C44A Fe2A C40A 124.9(2)
C45A Fe2A C4A 163.1(3)
C43A Fe2A C4A 121.0(2)
C42A Fe2A C4A 108.4(2)
C46A Fe2A C4A 126.0(2)
C38A Fe2A C4A 40.97(19)
C44A Fe2A C4A 155.2(2)
C40A Fe2A C4A 68.6(2)
C45A Fe2A C41A 125.9(3)
C43A Fe2A C41A 156.3(2)
C42A Fe2A C41A 121.3(2)
C46A Fe2A C41A 108.3(3)
C38A Fe2A C41A 68.3(2)
C44A Fe2A C41A 162.2(2)
C40A Fe2A C41A 40.6(2)
C4A Fe2A C41A 40.88(19)
C45A Fe2A C39A 120.5(3)
C43A Fe2A C39A 125.3(2)
C42A Fe2A C39A 162.8(2)
C46A Fe2A C39A 155.3(3)
C38A Fe2A C39A 40.01(19)
C44A Fe2A C39A 107.3(3)
C40A Fe2A C39A 40.4(2)
C4A Fe2A C39A 68.3(2)
C41A Fe2A C39A 68.1(2)
C44B Fe2B C43B 40.0(3)
C44B Fe2B C40B 125.2(3)
C43B Fe2B C40B 161.7(3)
C44B Fe2B C39B 107.2(3)
C43B Fe2B C39B 125.0(3)
C40B Fe2B C39B 40.4(3)
C44B Fe2B C45B 41.0(3)
C43B Fe2B C45B 68.4(3)
C40B Fe2B C45B 107.2(3)
C39B Fe2B C45B 119.6(3)
C44B Fe2B C46B 67.6(3)
C43B Fe2B C46B 68.0(3)
C40B Fe2B C46B 120.8(3)
C39B Fe2B C46B 154.6(3)
C45B Fe2B C46B 40.0(3)
C44B Fe2B C42B 67.2(3)
C43B Fe2B C42B 40.4(2)
C40B Fe2B C42B 156.0(3)
C39B Fe2B C42B 163.0(3)
C45B Fe2B C42B 67.5(3)
C46B Fe2B C42B 40.1(2)
C44B Fe2B C4B 154.8(3)
C43B Fe2B C4B 120.9(2)
C40B Fe2B C4B 68.4(2)
C39B Fe2B C4B 68.3(2)
C45B Fe2B C4B 163.2(3)
C46B Fe2B C4B 127.1(2)
C42B Fe2B C4B 109.5(2)
C44B Fe2B C41B 162.7(3)
C43B Fe2B C41B 156.3(2)
C40B Fe2B C41B 40.4(2)
C39B Fe2B C41B 67.9(3)
C45B Fe2B C41B 125.7(3)
C46B Fe2B C41B 109.3(3)
C42B Fe2B C41B 122.2(2)
C4B Fe2B C41B 40.66(19)
C44B Fe2B C38B 119.9(3)
C43B Fe2B C38B 107.7(2)
C40B Fe2B C38B 68.3(3)
C39B Fe2B C38B 40.7(2)
C45B Fe2B C38B 154.7(3)
C46B Fe2B C38B 163.8(2)
C42B Fe2B C38B 126.7(2)
C4B Fe2B C38B 40.4(2)
C41B Fe2B C38B 68.0(2)

loop_
_geom_bond_atom_site_label_1
_geom_bond_atom_site_label_2
_geom_bond_distance
C1A C4'A 1.352(6)
C1A C4A 1.489(6)
C1A C2A 1.506(7)
C1B C4'B 1.365(6)
C1B C4B 1.471(6)
C1B C2B 1.513(6)
C2"A C3"A 1.341(7)
C2"A O1A 1.378(6)
C2"A C5A 1.477(7)
C2A C4"A 1.367(6)
C2A C3A 1.472(7)
C2'A C3'A 1.330(7)
C2'A O2A 1.388(5)
C2'A C17A 1.464(7)
C2B C4"B 1.364(6)
C2B C3B 1.468(6)
C2"B C3"B 1.333(6)
C2"B O1B 1.369(6)
C2"B C5B 1.482(7)
C2'B C3'B 1.328(7)
C2'B O2B 1.378(5)
C2'B C17B 1.461(7)
C3A C32A 1.422(8)
C3A C29A 1.433(8)
C3A Fe1A 2.054(5)
C3"A C4"A 1.448(7)
C3'A C4'A 1.463(7)
C3'B C4'B 1.449(6)
C3"B C4"B 1.464(6)
C3B C29B 1.420(6)
C3B C32B 1.422(7)
C3B Fe1B 2.067(5)
C4A C41A 1.424(7)
C4A C38A 1.425(7)
C4A Fe2A 2.039(5)
C4'A C5'A 1.449(6)
C4"A C5"A 1.445(7)
C4B C38B 1.426(7)
C4B C41B 1.432(7)
C4B Fe2B 2.060(5)
C4'B C5'B 1.452(6)
C4"B C5"B 1.450(6)
C5"A C6"A 1.338(6)
C5A C10A 1.377(7)
C5A C6A 1.385(8)
C5'A C6'A 1.328(6)
C5B C10B 1.381(7)
C5B C6B 1.385(8)
C5"B C6"B 1.342(6)
C5'B C6'B 1.323(7)
C6"A O1A 1.382(6)
C6"A C11A 1.473(7)
C6'A O2A 1.380(6)
C6'A C23A 1.477(6)
C6A C7A 1.395(8)
C6B C7B 1.396(8)
C6"B O1B 1.391(5)
C6"B C11B 1.469(6)
C6'B O2B 1.391(6)
C6'B C23B 1.480(7)
C7A C8A 1.359(9)
C7B C8B 1.365(9)
C8A C9A 1.358(9)
C8B C9B 1.343(9)
C9A C10A 1.380(8)
C9B C10B 1.414(8)
C11A C12A 1.378(7)
C11A C16A 1.405(6)
C11B C16B 1.385(7)
C11B C12B 1.387(7)
C12A C13A 1.381(8)
C12B C13B 1.375(7)
C13A C14A 1.376(8)
C13B C14B 1.358(8)
C23B C24B 1.355(8)
C23B C28B 1.378(9)
C14A C15A 1.345(8)
C14B C15B 1.355(8)
C15A C16A 1.386(7)
C15B C16B 1.386(7)
C17A C18A 1.389(7)
C17A C22A 1.398(8)
C17B C22B 1.392(8)
C17B C18B 1.401(8)
C18A C19A 1.398(9)
C18B C19B 1.408(10)
C19A C20A 1.363(10)
C19B C20B 1.370(12)
C20A C21A 1.366(10)
C20B C21B 1.344(11)
C21A C22A 1.401(9)
C21B C22B 1.401(9)
C23A C24A 1.373(7)
C23A C28A 1.393(7)
C24A C25A 1.380(7)
C24B C25B 1.395(9)
C25A C26A 1.354(8)
C25B C26B 1.313(11)
C26A C27A 1.373(8)
C26B C27B 1.334(11)
C27A C28A 1.386(6)
C27B C28B 1.386(9)
C29A C30A 1.390(9)
C29A Fe1A 2.061(6)
C29B C30B 1.409(7)
C29B Fe1B 2.025(5)
C30A C31A 1.361(12)
C30A Fe1A 2.065(8)
C30B C31B 1.382(8)
C30B Fe1B 2.042(5)
C31A C32A 1.471(10)
C31A Fe1A 2.014(6)
C31B C32B 1.419(7)
C31B Fe1B 2.046(6)
C32A Fe1A 2.030(6)
C32B Fe1B 2.037(5)
C33A C34A 1.357(8)
C33A C37A 1.387(9)
C33A Fe1A 2.018(5)
C33B C34B 1.391(9)
C33B C37B 1.396(9)
C33B Fe1B 2.018(6)
C34A C35A 1.339(9)
C34A Fe1A 2.025(6)
C34B C35B 1.413(10)
C34B Fe1B 2.024(7)
C35A C36A 1.385(11)
C35A Fe1A 2.022(7)
C35B C36B 1.377(10)
C35B Fe1B 2.029(6)
C36A C37A 1.447(11)
C36A Fe1A 2.017(6)
C36B C37B 1.376(8)
C36B Fe1B 2.026(6)
C37A Fe1A 2.037(7)
C37B Fe1B 2.042(6)
C38A C39A 1.400(7)
C38A Fe2A 2.032(5)
C38B C39B 1.426(7)
C38B Fe2B 2.067(6)
C39A C40A 1.415(8)
C39A Fe2A 2.059(6)
C39B C40B 1.405(9)
C39B Fe2B 2.035(7)
C40A C41A 1.414(8)
C40A Fe2A 2.035(6)
C40B C41B 1.416(8)
C40B Fe2B 2.034(6)
C41A Fe2A 2.040(6)
C41B Fe2B 2.063(6)
C42A C46A 1.395(8)
C42A C43A 1.411(8)
C42A Fe2A 2.030(6)
C42B C46B 1.401(8)
C42B C43B 1.409(8)
C42B Fe2B 2.049(6)
C43A C44A 1.399(8)
C43A Fe2A 2.027(6)
C43B C44B 1.388(9)
C43B Fe2B 2.030(6)
C44A C45A 1.399(9)
C44A Fe2A 2.034(6)
C44B C45B 1.423(10)
C44B Fe2B 2.027(6)
C45A C46A 1.399(9)
C45A Fe2A 2.023(6)
C45B C46B 1.396(9)
C45B Fe2B 2.040(6)
C46A Fe2A 2.032(7)
C46B Fe2B 2.040(7)
